data_2001418
loop_
_publ_author_name
'La Placa, S. J.'
'Bringley, J. F.'
'Scott, B. A.'
'Cox, D. E.'

_publ_section_title
;
 Structure of La~2~Cu~2~O~5~ by high-resolution synchrotron X-ray
 powder diffraction
;
_journal_issue 8
_journal_name_full 'Acta Crystallographica Section C'
_journal_page_first 1415
_journal_page_last 1417
_journal_paper_doi 10.1107/S0108270193001891
_journal_volume 49
_journal_year 1993
_chemical_formula_sum 'Cu2 La2 O5'
_chemical_formula_weight 484.9
_symmetry_cell_setting orthorhombic
_symmetry_space_group_name_Hall '-P 2 2ab'
_symmetry_space_group_name_H-M 'P b a m'
_cell_angle_alpha 90
_cell_angle_beta 90
_cell_angle_gamma 90
_cell_formula_units_Z 2
_cell_length_a 5.54900(10)
_cell_length_b 10.4774(2)
_cell_length_c 3.87960(10)
_cell_volume 225.556(8)
_diffrn_radiation_wavelength 1.2000
_exptl_crystal_density_diffrn 7.139
_cod_data_source_file br1018.cif
_cod_data_source_block br1018a
_cod_original_cell_volume 225.557(8)
_cod_database_code 2001418

loop_
_atom_site_label
_atom_site_fract_x
_atom_site_fract_y
_atom_site_fract_z
Cu .2917(4) .1064(2) .0
La .3107(2) .36010(10) .5
O(1) .295(2) .1019(9) .5
O(2) .578(2) .2112(9) .0
O(3) .0 .0 .0

loop_
_geom_angle_atom_site_label_1
_geom_angle_atom_site_label_2
_geom_angle_atom_site_label_3
_geom_angle
O(2) Cu O(2) 87.2
O(1) Cu O(3) 89.6
O(2) Cu O(1) 90.4
O(1) Cu O(2) 91.7
O(3) Cu O(2) 92.5
O(1) Cu O(1) 176.5
O(2) Cu O(3) 179.7

loop_
_geom_bond_atom_site_label_1
_geom_bond_atom_site_label_2
_geom_bond_distance
Cu O(2) 1.920
Cu O(1) 1.941
Cu O(3) 1.962
Cu O(2) 2.260
La O(2) 2.455
La O(1) 2.591
La O(3) 2.648
La O(1) 2.717
La O(1) 2.718
La O(1) 2.890
La O(2) 2.892
